data_7120346
loop_
_publ_author_name
'Kaicharla, Trinadh'
'Jacob, Anu'
'Gonnade, Rajesh G.'
'Biju, Akkattu'

_publ_section_title
;
 AgOTf-Catalyzed dehydrative [3+2] annulation of aziridines with
 2-naphthols
;
_journal_name_full 'Chem. Commun.'
_journal_paper_doi 10.1039/C7CC03425C
_journal_year 2017
_chemical_formula_moiety 'C25 H21 N O2 S'
_chemical_formula_sum 'C25 H21 N O2 S'
_chemical_formula_weight 399.49
_space_group_crystal_system monoclinic
_space_group_IT_number 7
_space_group_name_Hall 'P -2yac'
_space_group_name_H-M_alt 'P 1 n 1'
_symmetry_space_group_name_Hall 'P -2yac'
_symmetry_space_group_name_H-M 'P 1 n 1'
_atom_sites_solution_hydrogens geom
_audit_creation_method SHELXL-2014/7
_audit_update_record
;
2017-04-20 deposited with the CCDC.
2017-06-27 downloaded from the CCDC.
;
_cell_angle_alpha 90
_cell_angle_beta 107.26(3)
_cell_angle_gamma 90
_cell_formula_units_Z 2
_cell_length_a 9.131(2)
_cell_length_b 11.420(2)
_cell_length_c 9.833(2)
_cell_measurement_reflns_used 9959
_cell_measurement_temperature 100(2)
_cell_measurement_theta_max 30.5325
_cell_measurement_theta_min 2.9425
_cell_volume 979.2(4)
_computing_data_collection 'Bruker SAINT'
_computing_data_reduction 'Bruker SAINT'
_computing_molecular_graphics 'Bruker SHELXTL'
_computing_publication_material 'Bruker SHELXTL'
_computing_structure_refinement 'SHELXL-2014/7 (Sheldrick, 2014)'
_computing_structure_solution 'SHELXS-97 (Sheldrick, 2008)'
_diffrn_ambient_temperature 100(2)
_diffrn_measured_fraction_theta_full 0.992
_diffrn_measured_fraction_theta_max 0.988
_diffrn_measurement_device_type 'Bruker APEX-II CCD'
_diffrn_measurement_method '\f and \w scans'
_diffrn_radiation_monochromator graphite
_diffrn_radiation_type MoK\a
_diffrn_radiation_wavelength 0.71073
_diffrn_reflns_av_R_equivalents 0.0186
_diffrn_reflns_av_unetI/netI 0.0263
_diffrn_reflns_Laue_measured_fraction_full 0.992
_diffrn_reflns_Laue_measured_fraction_max 0.988
_diffrn_reflns_limit_h_max 13
_diffrn_reflns_limit_h_min -12
_diffrn_reflns_limit_k_max 16
_diffrn_reflns_limit_k_min -16
_diffrn_reflns_limit_l_max 14
_diffrn_reflns_limit_l_min -11
_diffrn_reflns_number 14847
_diffrn_reflns_point_group_measured_fraction_full 0.878
_diffrn_reflns_point_group_measured_fraction_max 0.806
_diffrn_reflns_theta_full 25.242
_diffrn_reflns_theta_max 30.493
_diffrn_reflns_theta_min 2.939
_diffrn_source 'sealed tube'
_exptl_absorpt_coefficient_mu 0.187
_exptl_absorpt_correction_T_max 0.961
_exptl_absorpt_correction_T_min 0.914
_exptl_absorpt_correction_type multi-scan
_exptl_absorpt_process_details 'sadabs (bruker, 2006)'
_exptl_crystal_colour colourless
_exptl_crystal_density_diffrn 1.355
_exptl_crystal_description block
_exptl_crystal_F_000 420
_exptl_crystal_recrystallization_method 'Re-crystallisation from solvent: Dichloromethane-Petroleum ether '
_exptl_crystal_size_max 0.489
_exptl_crystal_size_mid 0.367
_exptl_crystal_size_min 0.212
_exptl_transmission_factor_max 0.961
_exptl_transmission_factor_min 0.914
_refine_diff_density_max 0.350
_refine_diff_density_min -0.215
_refine_diff_density_rms 0.047
_refine_ls_abs_structure_details
;
 Flack x determined using 1820 quotients [(I+)-(I-)]/[(I+)+(I-)]
 (Parsons, Flack and Wagner, Acta Cryst. B69 (2013) 249-259).
;
_refine_ls_abs_structure_Flack 0.003(12)
_refine_ls_extinction_coef 0.036(9)
_refine_ls_extinction_expression Fc^*^=kFc[1+0.001xFc^2^\l^3^/sin(2\q)]^-1/4^
_refine_ls_extinction_method 'SHELXL-2014/7 (Sheldrick 2014'
_refine_ls_goodness_of_fit_ref 1.041
_refine_ls_hydrogen_treatment constr
_refine_ls_matrix_type full
_refine_ls_number_parameters 264
_refine_ls_number_reflns 4803
_refine_ls_number_restraints 2
_refine_ls_restrained_S_all 1.041
_refine_ls_R_factor_all 0.0275
_refine_ls_R_factor_gt 0.0275
_refine_ls_shift/su_max 0.000
_refine_ls_shift/su_mean 0.000
_refine_ls_structure_factor_coef Fsqd
_refine_ls_weighting_details 'w=1/[\s^2^(Fo^2^)+(0.0513P)^2^+0.1400P] where P=(Fo^2^+2Fc^2^)/3'
_refine_ls_weighting_scheme calc
_refine_ls_wR_factor_gt 0.0740
_refine_ls_wR_factor_ref 0.0740
_reflns_Friedel_coverage 0.626
_reflns_Friedel_fraction_full 0.763
_reflns_Friedel_fraction_max 0.622
_reflns_number_gt 4785
_reflns_number_total 4803
_reflns_threshold_expression 'I > 2\s(I)'
_cod_data_source_file c7cc03425c2.cif
_cod_data_source_block KTR_1
_cod_database_code 7120346
_shelx_shelxl_version_number 2014/7
_shelx_space_group_comment
;
The symmetry employed for this shelxl refinement is uniquely defined
by the following loop, which should always be used as a source of
symmetry information in preference to the above space-group names.
They are only intended as comments.
;
_shelx_estimated_absorpt_t_min 0.914
_shelx_estimated_absorpt_t_max 0.961

loop_
_space_group_symop_operation_xyz
'x, y, z'
'x+1/2, -y, z+1/2'

loop_
_atom_site_label
_atom_site_type_symbol
_atom_site_fract_x
_atom_site_fract_y
_atom_site_fract_z
_atom_site_U_iso_or_equiv
_atom_site_adp_type
_atom_site_occupancy
_atom_site_site_symmetry_order
_atom_site_calc_flag
_atom_site_refinement_flags_posn
_atom_site_refinement_flags_adp
S1 S 0.78504(4) 0.88403(3) 0.36562(3) 0.01500(9) Uani 1 1 d . .
O1 O 0.94344(14) 0.87399(10) 0.37200(14) 0.0216(2) Uani 1 1 d . .
O2 O 0.69373(14) 0.97747(9) 0.28639(13) 0.0214(2) Uani 1 1 d . .
N3 N 0.70528(14) 0.75953(10) 0.29585(14) 0.0150(2) Uani 1 1 d . .
C1 C 0.66381(16) 0.55481(11) 0.34303(15) 0.0133(2) Uani 1 1 d . .
H1 H 0.6654 0.5255 0.4393 0.016 Uiso 1 1 calc R U
C2 C 0.78847(18) 0.65085(12) 0.3617(2) 0.0193(3) Uani 1 1 d . .
H2B H 0.8423 0.6637 0.4639 0.023 Uiso 1 1 calc R U
H2A H 0.8647 0.6278 0.3131 0.023 Uiso 1 1 calc R U
C2' C 0.51603(16) 0.62186(10) 0.27952(16) 0.0127(2) Uani 1 1 d . .
C3' C 0.54417(16) 0.73785(12) 0.25771(15) 0.0137(2) Uani 1 1 d . .
C4 C 0.42445(17) 0.81843(12) 0.19866(16) 0.0175(3) Uani 1 1 d . .
H4 H 0.4459 0.8978 0.1827 0.021 Uiso 1 1 calc R U
C5 C 0.27641(18) 0.77836(12) 0.16527(17) 0.0174(3) Uani 1 1 d . .
H5 H 0.1946 0.8317 0.1275 0.021 Uiso 1 1 calc R U
C6 C 0.08756(17) 0.61806(12) 0.14678(18) 0.0175(3) Uani 1 1 d . .
H6 H 0.0053 0.6707 0.1074 0.021 Uiso 1 1 calc R U
C7 C 0.05712(17) 0.50241(14) 0.16600(18) 0.0189(3) Uani 1 1 d . .
H7 H -0.0460 0.4755 0.1393 0.023 Uiso 1 1 calc R U
C8 C 0.17808(17) 0.42319(13) 0.22526(17) 0.0190(3) Uani 1 1 d . .
H8 H 0.1556 0.3436 0.2390 0.023 Uiso 1 1 calc R U
C9 C 0.32799(17) 0.46021(12) 0.26316(16) 0.0162(3) Uani 1 1 d . .
H9 H 0.4083 0.4061 0.3028 0.019 Uiso 1 1 calc R U
C10 C 0.36373(15) 0.57914(12) 0.24347(15) 0.0127(2) Uani 1 1 d . .
C11 C 0.24162(15) 0.65967(12) 0.18544(15) 0.0139(2) Uani 1 1 d . .
C12 C 0.69272(15) 0.45240(11) 0.25589(15) 0.0128(2) Uani 1 1 d . .
C13 C 0.77574(18) 0.35631(13) 0.32680(18) 0.0188(3) Uani 1 1 d . .
H13 H 0.8083 0.3545 0.4279 0.023 Uiso 1 1 calc R U
C14 C 0.8114(2) 0.26285(13) 0.2508(2) 0.0243(3) Uani 1 1 d . .
H14 H 0.8674 0.1977 0.3002 0.029 Uiso 1 1 calc R U
C15 C 0.7652(2) 0.26514(14) 0.1033(2) 0.0249(3) Uani 1 1 d . .
H15 H 0.7900 0.2019 0.0513 0.030 Uiso 1 1 calc R U
C16 C 0.68241(19) 0.36025(16) 0.03184(19) 0.0227(3) Uani 1 1 d . .
H16 H 0.6505 0.3619 -0.0693 0.027 Uiso 1 1 calc R U
C17 C 0.64578(16) 0.45346(13) 0.10771(16) 0.0169(3) Uani 1 1 d . .
H17 H 0.5886 0.5179 0.0579 0.020 Uiso 1 1 calc R U
C18 C 0.77258(17) 0.88735(11) 0.54076(16) 0.0139(3) Uani 1 1 d . .
C19 C 0.89825(17) 0.85406(12) 0.65400(16) 0.0160(3) Uani 1 1 d . .
H19 H 0.9911 0.8300 0.6374 0.019 Uiso 1 1 calc R U
C20 C 0.88594(18) 0.85652(13) 0.79184(16) 0.0182(3) Uani 1 1 d . .
H20 H 0.9714 0.8337 0.8692 0.022 Uiso 1 1 calc R U
C21 C 0.75067(19) 0.89179(12) 0.81873(17) 0.0180(3) Uani 1 1 d . .
C22 C 0.62558(18) 0.92522(12) 0.70252(17) 0.0180(3) Uani 1 1 d . .
H22 H 0.5329 0.9499 0.7189 0.022 Uiso 1 1 calc R U
C23 C 0.63538(17) 0.92270(12) 0.56465(16) 0.0161(3) Uani 1 1 d . .
H23 H 0.5498 0.9447 0.4870 0.019 Uiso 1 1 calc R U
C24 C 0.7367(2) 0.89337(17) 0.96730(19) 0.0276(4) Uani 1 1 d . .
H24C H 0.6797 0.8241 0.9818 0.041 Uiso 1 1 calc R U
H24B H 0.6820 0.9642 0.9806 0.041 Uiso 1 1 calc R U
H24A H 0.8393 0.8928 1.0363 0.041 Uiso 1 1 calc R U

loop_
_atom_site_aniso_label
_atom_site_aniso_U_11
_atom_site_aniso_U_22
_atom_site_aniso_U_33
_atom_site_aniso_U_23
_atom_site_aniso_U_13
_atom_site_aniso_U_12
S1 0.01708(17) 0.01476(14) 0.01371(16) -0.00064(12) 0.00543(12) -0.00606(11)
O1 0.0179(6) 0.0274(6) 0.0215(6) -0.0029(4) 0.0092(4) -0.0095(4)
O2 0.0276(6) 0.0161(5) 0.0186(5) 0.0043(4) 0.0038(4) -0.0051(4)
N3 0.0138(5) 0.0157(5) 0.0153(6) -0.0028(4) 0.0039(4) -0.0035(4)
C1 0.0118(6) 0.0133(5) 0.0144(6) -0.0009(4) 0.0034(4) 0.0018(4)
C2 0.0121(6) 0.0148(5) 0.0293(7) -0.0057(6) 0.0035(5) 0.0000(5)
C2' 0.0133(6) 0.0118(5) 0.0135(6) -0.0004(4) 0.0051(5) 0.0017(4)
C3' 0.0144(6) 0.0134(5) 0.0132(6) -0.0016(4) 0.0039(5) -0.0011(4)
C4 0.0202(7) 0.0113(5) 0.0185(7) 0.0008(5) 0.0018(5) 0.0009(5)
C5 0.0177(7) 0.0122(5) 0.0195(7) -0.0002(5) 0.0012(5) 0.0034(5)
C6 0.0120(6) 0.0193(6) 0.0204(7) -0.0031(5) 0.0035(5) 0.0014(5)
C7 0.0132(6) 0.0215(6) 0.0230(7) -0.0025(5) 0.0070(5) -0.0023(5)
C8 0.0170(7) 0.0169(6) 0.0243(7) -0.0005(5) 0.0082(6) -0.0032(5)
C9 0.0160(6) 0.0131(5) 0.0198(7) 0.0007(5) 0.0060(5) -0.0001(5)
C10 0.0128(6) 0.0123(5) 0.0139(6) -0.0006(4) 0.0051(5) 0.0011(4)
C11 0.0124(6) 0.0141(6) 0.0147(6) -0.0012(5) 0.0035(5) 0.0017(4)
C12 0.0109(5) 0.0120(5) 0.0159(6) -0.0016(4) 0.0048(5) 0.0000(4)
C13 0.0214(7) 0.0155(6) 0.0214(7) 0.0037(5) 0.0095(6) 0.0038(5)
C14 0.0242(8) 0.0139(6) 0.0381(9) 0.0015(6) 0.0144(7) 0.0034(5)
C15 0.0204(7) 0.0201(7) 0.0373(10) -0.0136(6) 0.0131(7) -0.0041(6)
C16 0.0143(7) 0.0333(8) 0.0203(8) -0.0112(6) 0.0048(5) -0.0035(6)
C17 0.0127(6) 0.0220(6) 0.0155(6) -0.0022(5) 0.0036(5) 0.0004(5)
C18 0.0169(7) 0.0115(5) 0.0131(6) -0.0018(4) 0.0042(5) -0.0028(4)
C19 0.0162(6) 0.0151(6) 0.0164(7) -0.0011(5) 0.0044(5) -0.0015(5)
C20 0.0204(7) 0.0181(6) 0.0143(7) -0.0006(5) 0.0025(5) -0.0010(5)
C21 0.0247(8) 0.0148(6) 0.0155(6) -0.0021(5) 0.0074(5) -0.0031(5)
C22 0.0217(7) 0.0147(6) 0.0197(7) -0.0013(5) 0.0092(5) -0.0007(5)
C23 0.0175(6) 0.0138(6) 0.0170(6) 0.0002(5) 0.0048(5) -0.0006(5)
C24 0.0344(10) 0.0338(9) 0.0164(7) -0.0017(6) 0.0103(7) -0.0016(7)

loop_
_atom_type_symbol
_atom_type_description
_atom_type_scat_dispersion_real
_atom_type_scat_dispersion_imag
_atom_type_scat_source
C C 0.0033 0.0016 'International Tables Vol C Tables 4.2.6.8 and 6.1.1.4'
S S 0.1246 0.1234 'International Tables Vol C Tables 4.2.6.8 and 6.1.1.4'
O O 0.0106 0.0060 'International Tables Vol C Tables 4.2.6.8 and 6.1.1.4'
N N 0.0061 0.0033 'International Tables Vol C Tables 4.2.6.8 and 6.1.1.4'
H H 0.0000 0.0000 'International Tables Vol C Tables 4.2.6.8 and 6.1.1.4'

loop_
_geom_angle_atom_site_label_1
_geom_angle_atom_site_label_2
_geom_angle_atom_site_label_3
_geom_angle
O1 S1 O2 119.99(7)
O1 S1 N3 105.32(7)
O2 S1 N3 107.55(7)
O1 S1 C18 108.44(8)
O2 S1 C18 108.65(7)
N3 S1 C18 106.06(6)
C3' N3 C2 108.70(11)
C3' N3 S1 123.47(10)
C2 N3 S1 115.42(10)
C2' C1 C12 116.05(12)
C2' C1 C2 102.93(11)
C12 C1 C2 111.52(12)
C2' C1 H1 108.7
C12 C1 H1 108.7
C2 C1 H1 108.7
N3 C2 C1 105.92(12)
N3 C2 H2B 110.6
C1 C2 H2B 110.6
N3 C2 H2A 110.6
C1 C2 H2A 110.6
H2B C2 H2A 108.7
C3' C2' C10 120.45(12)
C3' C2' C1 111.43(12)
C10 C2' C1 128.12(11)
C2' C3' C4 122.13(13)
C2' C3' N3 110.55(12)
C4 C3' N3 127.25(12)
C5 C4 C3' 117.89(12)
C5 C4 H4 121.1
C3' C4 H4 121.1
C4 C5 C11 122.05(13)
C4 C5 H5 119.0
C11 C5 H5 119.0
C7 C6 C11 120.50(13)
C7 C6 H6 119.7
C11 C6 H6 119.7
C6 C7 C8 120.46(14)
C6 C7 H7 119.8
C8 C7 H7 119.8
C9 C8 C7 120.58(13)
C9 C8 H8 119.7
C7 C8 H8 119.7
C8 C9 C10 120.45(13)
C8 C9 H9 119.8
C10 C9 H9 119.8
C2' C10 C9 122.85(12)
C2' C10 C11 118.09(12)
C9 C10 C11 119.06(12)
C5 C11 C6 121.68(12)
C5 C11 C10 119.37(13)
C6 C11 C10 118.94(12)
C17 C12 C13 118.85(13)
C17 C12 C1 122.21(12)
C13 C12 C1 118.87(13)
C14 C13 C12 120.78(15)
C14 C13 H13 119.6
C12 C13 H13 119.6
C15 C14 C13 119.94(15)
C15 C14 H14 120.0
C13 C14 H14 120.0
C14 C15 C16 119.70(14)
C14 C15 H15 120.2
C16 C15 H15 120.2
C15 C16 C17 120.42(16)
C15 C16 H16 119.8
C17 C16 H16 119.8
C12 C17 C16 120.30(14)
C12 C17 H17 119.8
C16 C17 H17 119.8
C19 C18 C23 120.65(14)
C19 C18 S1 119.93(12)
C23 C18 S1 119.42(12)
C20 C19 C18 119.13(14)
C20 C19 H19 120.4
C18 C19 H19 120.4
C19 C20 C21 121.41(14)
C19 C20 H20 119.3
C21 C20 H20 119.3
C20 C21 C22 118.33(15)
C20 C21 C24 121.47(15)
C22 C21 C24 120.20(15)
C23 C22 C21 121.09(14)
C23 C22 H22 119.5
C21 C22 H22 119.5
C22 C23 C18 119.40(14)
C22 C23 H23 120.3
C18 C23 H23 120.3
C21 C24 H24C 109.5
C21 C24 H24B 109.5
H24C C24 H24B 109.5
C21 C24 H24A 109.5
H24C C24 H24A 109.5
H24B C24 H24A 109.5

loop_
_geom_bond_atom_site_label_1
_geom_bond_atom_site_label_2
_geom_bond_distance
S1 O1 1.4336(13)
S1 O2 1.4337(12)
S1 N3 1.6512(13)
S1 C18 1.7597(16)
N3 C3' 1.4278(19)
N3 C2 1.4982(19)
C1 C2' 1.5156(19)
C1 C12 1.5186(18)
C1 C2 1.552(2)
C1 H1 1.0000
C2 H2B 0.9900
C2 H2A 0.9900
C2' C3' 1.3782(18)
C2' C10 1.4159(19)
C3' C4 1.4151(19)
C4 C5 1.371(2)
C4 H4 0.9500
C5 C11 1.4195(19)
C5 H5 0.9500
C6 C7 1.374(2)
C6 C11 1.425(2)
C6 H6 0.9500
C7 C8 1.413(2)
C7 H7 0.9500
C8 C9 1.374(2)
C8 H8 0.9500
C9 C10 1.4235(19)
C9 H9 0.9500
C10 C11 1.4272(18)
C12 C17 1.392(2)
C12 C13 1.3969(19)
C13 C14 1.396(2)
C13 H13 0.9500
C14 C15 1.385(3)
C14 H14 0.9500
C15 C16 1.389(3)
C15 H15 0.9500
C16 C17 1.396(2)
C16 H16 0.9500
C17 H17 0.9500
C18 C19 1.394(2)
C18 C23 1.401(2)
C19 C20 1.393(2)
C19 H19 0.9500
C20 C21 1.397(2)
C20 H20 0.9500
C21 C22 1.408(2)
C21 C24 1.504(2)
C22 C23 1.385(2)
C22 H22 0.9500
C23 H23 0.9500
C24 H24C 0.9800
C24 H24B 0.9800
C24 H24A 0.9800

loop_
_geom_torsion_atom_site_label_1
_geom_torsion_atom_site_label_2
_geom_torsion_atom_site_label_3
_geom_torsion_atom_site_label_4
_geom_torsion
O1 S1 N3 C3' -173.52(12)
O2 S1 N3 C3' -44.46(14)
C18 S1 N3 C3' 71.64(13)
O1 S1 N3 C2 48.77(12)
O2 S1 N3 C2 177.83(11)
C18 S1 N3 C2 -66.07(12)
C3' N3 C2 C1 7.06(16)
S1 N3 C2 C1 150.73(11)
C2' C1 C2 N3 -5.32(15)
C12 C1 C2 N3 119.77(13)
C12 C1 C2' C3' -120.17(13)
C2 C1 C2' C3' 1.91(16)
C12 C1 C2' C10 59.8(2)
C2 C1 C2' C10 -178.11(15)
C10 C2' C3' C4 -0.3(2)
C1 C2' C3' C4 179.69(13)
C10 C2' C3' N3 -177.46(13)
C1 C2' C3' N3 2.52(17)
C2 N3 C3' C2' -6.11(17)
S1 N3 C3' C2' -146.20(11)
C2 N3 C3' C4 176.90(14)
S1 N3 C3' C4 36.8(2)
C2' C3' C4 C5 1.2(2)
N3 C3' C4 C5 177.87(15)
C3' C4 C5 C11 -1.3(2)
C11 C6 C7 C8 0.4(3)
C6 C7 C8 C9 -0.7(3)
C7 C8 C9 C10 0.1(2)
C3' C2' C10 C9 179.76(14)
C1 C2' C10 C9 -0.2(2)
C3' C2' C10 C11 -0.5(2)
C1 C2' C10 C11 179.54(13)
C8 C9 C10 C2' -179.48(14)
C8 C9 C10 C11 0.8(2)
C4 C5 C11 C6 -178.24(15)
C4 C5 C11 C10 0.6(2)
C7 C6 C11 C5 179.28(15)
C7 C6 C11 C10 0.4(2)
C2' C10 C11 C5 0.3(2)
C9 C10 C11 C5 -179.89(13)
C2' C10 C11 C6 179.21(14)
C9 C10 C11 C6 -1.0(2)
C2' C1 C12 C17 34.04(18)
C2 C1 C12 C17 -83.38(17)
C2' C1 C12 C13 -149.15(13)
C2 C1 C12 C13 93.43(16)
C17 C12 C13 C14 0.1(2)
C1 C12 C13 C14 -176.84(14)
C12 C13 C14 C15 0.4(2)
C13 C14 C15 C16 -0.5(2)
C14 C15 C16 C17 0.1(2)
C13 C12 C17 C16 -0.5(2)
C1 C12 C17 C16 176.33(13)
C15 C16 C17 C12 0.4(2)
O1 S1 C18 C19 -14.68(13)
O2 S1 C18 C19 -146.63(11)
N3 S1 C18 C19 98.01(12)
O1 S1 C18 C23 165.84(11)
O2 S1 C18 C23 33.89(12)
N3 S1 C18 C23 -81.47(12)
C23 C18 C19 C20 -0.1(2)
S1 C18 C19 C20 -179.59(11)
C18 C19 C20 C21 -0.1(2)
C19 C20 C21 C22 0.0(2)
C19 C20 C21 C24 179.39(14)
C20 C21 C22 C23 0.4(2)
C24 C21 C22 C23 -179.03(14)
C21 C22 C23 C18 -0.6(2)
C19 C18 C23 C22 0.5(2)
S1 C18 C23 C22 179.96(10)
